data_7026220
loop_
_publ_author_name
'Fortman, George C.'
'Poater, Albert'
'Levell, Jack W.'
'Gaillard, Sylvain'
'Slawin, Alexandra M. Z.'
'Samuel, Ifor D. W.'
'Cavallo, Luigi'
'Nolan, Steven P.'

_publ_section_title
;
 A versatile gold synthon for acetylene C-H bond activation.
;
_journal_issue 43
_journal_name_full 'Dalton transactions (Cambridge, England : 2003)'
_journal_page_first 10382
_journal_page_last 10390
_journal_paper_doi 10.1039/c0dt00276c
_journal_volume 39
_journal_year 2010
_chemical_formula_moiety 'C64 H76 Au2 N4,C4 H8 O'
_chemical_formula_sum 'C68 H84 Au2 N4 O'
_chemical_formula_weight 1367.32
_chemical_name_systematic
;
?
;
_space_group_IT_number 15
_symmetry_cell_setting monoclinic
_symmetry_space_group_name_Hall '-I 2ya'
_symmetry_space_group_name_H-M 'I 1 2/a 1'
_atom_sites_solution_hydrogens geom
_atom_sites_solution_primary direct
_atom_sites_solution_secondary difmap
_audit_creation_method SHELXL-97
_cell_angle_alpha 90.00
_cell_angle_beta 112.490(7)
_cell_angle_gamma 90.00
_cell_formula_units_Z 4
_cell_length_a 20.969(7)
_cell_length_b 14.209(4)
_cell_length_c 23.049(11)
_cell_measurement_reflns_used 11089
_cell_measurement_temperature 93(2)
_cell_measurement_theta_max 28.7
_cell_measurement_theta_min 2.9
_cell_volume 6345(4)
_computing_cell_refinement 'CrystalClear (Rigaku Corp., 2004)'
_computing_data_collection 'CrystalClear (Rigaku Corp., 2004)'
_computing_data_reduction 'CrystalClear (Rigaku Corp., 2004)'
_computing_molecular_graphics 'Bruker SHELXTL'
_computing_publication_material 'Bruker SHELXTL'
_computing_structure_refinement 'SHELXL-97 (Sheldrick, 1997)'
_computing_structure_solution 'SHELXS-97 (Sheldrick, 1990)'
_diffrn_ambient_temperature 93(2)
_diffrn_measured_fraction_theta_full 0.984
_diffrn_measured_fraction_theta_max 0.978
_diffrn_measurement_device_type CCD
_diffrn_measurement_method '\w and \f scans'
_diffrn_radiation_monochromator confocal
_diffrn_radiation_source 'rotating anode'
_diffrn_radiation_type MoK\a
_diffrn_radiation_wavelength 0.71073
_diffrn_reflns_av_R_equivalents 0.0527
_diffrn_reflns_av_sigmaI/netI 0.0505
_diffrn_reflns_limit_h_max 25
_diffrn_reflns_limit_h_min -20
_diffrn_reflns_limit_k_max 15
_diffrn_reflns_limit_k_min -17
_diffrn_reflns_limit_l_max 25
_diffrn_reflns_limit_l_min -27
_diffrn_reflns_number 19195
_diffrn_reflns_theta_full 25.00
_diffrn_reflns_theta_max 25.35
_diffrn_reflns_theta_min 2.99
_exptl_absorpt_coefficient_mu 4.661
_exptl_absorpt_correction_T_max 1.000
_exptl_absorpt_correction_T_min 0.380
_exptl_absorpt_correction_type multi-scan
_exptl_absorpt_process_details 'Jacobson, R. (1998) Private communication'
_exptl_crystal_colour Colorless
_exptl_crystal_density_diffrn 1.431
_exptl_crystal_density_method 'not measured'
_exptl_crystal_description Prism
_exptl_crystal_F_000 2744
_exptl_crystal_size_max 0.20
_exptl_crystal_size_mid 0.20
_exptl_crystal_size_min 0.20
_refine_diff_density_max 4.029
_refine_diff_density_min -1.892
_refine_diff_density_rms 0.151
_refine_ls_extinction_method none
_refine_ls_goodness_of_fit_ref 1.121
_refine_ls_hydrogen_treatment constr
_refine_ls_matrix_type full
_refine_ls_number_parameters 333
_refine_ls_number_reflns 5687
_refine_ls_number_restraints 5
_refine_ls_restrained_S_all 1.121
_refine_ls_R_factor_all 0.0450
_refine_ls_R_factor_gt 0.0386
_refine_ls_shift/su_max 0.002
_refine_ls_shift/su_mean 0.000
_refine_ls_structure_factor_coef Fsqd
_refine_ls_weighting_details 'calc w=1/[\s^2^(Fo^2^)+(0.0408P)^2^+20.7783P] where P=(Fo^2^+2Fc^2^)/3'
_refine_ls_weighting_scheme calc
_refine_ls_wR_factor_gt 0.0943
_refine_ls_wR_factor_ref 0.1006
_reflns_number_gt 4959
_reflns_number_total 5687
_reflns_threshold_expression >2sigma(I)
_cod_data_source_file c0dt00276c.txt
_cod_data_source_block 3n
_cod_depositor_comments
;
The following automatic conversions were performed:

'_symmetry_cell_setting' value 'Monoclinic' changed to 'monoclinic'
according to /home/saulius/struct/CIF-dictionaries/cif_core.dic
dictionary named 'cif_core.dic' version 2.4.2 from 2011-04-26.

Automatic conversion script
Id: cif_fix_values 1891 2012-01-12 08:04:46Z andrius 
;
_cod_original_sg_symbol_H-M I2/a
_cod_database_code 7026220

loop_
_symmetry_equiv_pos_as_xyz
'x, y, z'
'-x+1/2, y, -z'
'x+1/2, y+1/2, z+1/2'
'-x+1, y+1/2, -z+1/2'
'-x, -y, -z'
'x-1/2, -y, z'
'-x+1/2, -y+1/2, -z+1/2'
'x, -y+1/2, z+1/2'

loop_
_atom_site_label
_atom_site_type_symbol
_atom_site_fract_x
_atom_site_fract_y
_atom_site_fract_z
_atom_site_U_iso_or_equiv
_atom_site_adp_type
_atom_site_occupancy
_atom_site_symmetry_multiplicity
_atom_site_calc_flag
_atom_site_refinement_flags
Au1 Au 0.070690(9) 0.242380(12) 0.473133(8) 0.01870(10) Uani 1 1 d .
C1 C 0.1638(3) 0.2468(3) 0.6183(3) 0.0193(12) Uani 1 1 d .
C2 C 0.1277(3) 0.2439(3) 0.5630(3) 0.0233(13) Uani 1 1 d .
C3 C 0.0159(3) 0.2439(3) 0.3803(3) 0.0200(12) Uani 1 1 d .
N4 N 0.0001(2) 0.1705(3) 0.33911(18) 0.0193(8) Uani 1 1 d .
C5 C -0.0308(3) 0.2009(4) 0.2775(2) 0.0261(11) Uani 1 1 d .
H5A H -0.0455 0.1628 0.2409 0.031 Uiso 1 1 calc R
C6 C -0.0359(3) 0.2957(4) 0.2798(2) 0.0250(11) Uani 1 1 d .
H6A H -0.0552 0.3371 0.2451 0.030 Uiso 1 1 calc R
N7 N -0.0078(2) 0.3203(3) 0.34244(18) 0.0198(8) Uani 1 1 d .
C8 C 0.0124(3) 0.0726(3) 0.3570(2) 0.0224(10) Uani 1 1 d .
C9 C 0.0722(3) 0.0295(3) 0.3568(2) 0.0253(11) Uani 1 1 d .
C10 C 0.0808(3) -0.0663(3) 0.3707(2) 0.0305(12) Uani 1 1 d .
H10A H 0.1209 -0.0976 0.3709 0.037 Uiso 1 1 calc R
C11 C 0.0317(3) -0.1162(4) 0.3842(2) 0.0329(12) Uani 1 1 d .
H11A H 0.0379 -0.1817 0.3925 0.040 Uiso 1 1 calc R
C12 C -0.0265(3) -0.0722(4) 0.3857(2) 0.0322(13) Uani 1 1 d .
H12A H -0.0594 -0.1076 0.3957 0.039 Uiso 1 1 calc R
C13 C -0.0374(3) 0.0241(4) 0.3727(2) 0.0249(11) Uani 1 1 d .
C14 C 0.1287(3) 0.0834(4) 0.3446(2) 0.0281(12) Uani 1 1 d .
H14A H 0.1120 0.1492 0.3328 0.034 Uiso 1 1 calc R
C15 C 0.1943(3) 0.0880(5) 0.4046(3) 0.0442(15) Uani 1 1 d .
H15A H 0.1834 0.1161 0.4385 0.066 Uiso 1 1 calc R
H15B H 0.2290 0.1266 0.3969 0.066 Uiso 1 1 calc R
H15C H 0.2125 0.0244 0.4167 0.066 Uiso 1 1 calc R
C16 C 0.1428(3) 0.0405(4) 0.2896(3) 0.0405(14) Uani 1 1 d .
H16A H 0.0999 0.0391 0.2522 0.061 Uiso 1 1 calc R
H16B H 0.1603 -0.0237 0.3004 0.061 Uiso 1 1 calc R
H16C H 0.1772 0.0787 0.2812 0.061 Uiso 1 1 calc R
C17 C -0.0990(3) 0.0737(4) 0.3785(2) 0.0317(12) Uani 1 1 d .
H17A H -0.0986 0.1406 0.3653 0.038 Uiso 1 1 calc R
C18 C -0.0917(4) 0.0735(6) 0.4467(3) 0.068(2) Uani 1 1 d .
H18A H -0.0477 0.1026 0.4728 0.102 Uiso 1 1 calc R
H18B H -0.0929 0.0086 0.4605 0.102 Uiso 1 1 calc R
H18C H -0.1298 0.1092 0.4507 0.102 Uiso 1 1 calc R
C19 C -0.1668(3) 0.0307(5) 0.3369(3) 0.0578(19) Uani 1 1 d .
H19A H -0.1708 0.0325 0.2932 0.087 Uiso 1 1 calc R
H19B H -0.2048 0.0663 0.3410 0.087 Uiso 1 1 calc R
H19C H -0.1688 -0.0348 0.3495 0.087 Uiso 1 1 calc R
C20 C -0.0049(3) 0.4159(3) 0.3656(2) 0.0244(11) Uani 1 1 d .
C21 C -0.0617(3) 0.4502(4) 0.3768(2) 0.0328(13) Uani 1 1 d .
C22 C -0.0588(3) 0.5430(4) 0.3970(3) 0.0440(16) Uani 1 1 d .
H22A H -0.0964 0.5688 0.4050 0.053 Uiso 1 1 calc R
C23 C -0.0021(4) 0.5974(4) 0.4053(3) 0.0456(16) Uani 1 1 d .
H23A H -0.0012 0.6607 0.4188 0.055 Uiso 1 1 calc R
C24 C 0.0536(3) 0.5625(4) 0.3947(3) 0.0424(15) Uani 1 1 d .
H24A H 0.0924 0.6019 0.4011 0.051 Uiso 1 1 calc R
C25 C 0.0539(3) 0.4692(3) 0.3743(2) 0.0287(12) Uani 1 1 d .
C26 C -0.1234(3) 0.3881(4) 0.3693(3) 0.0412(14) Uani 1 1 d .
H26A H -0.1245 0.3362 0.3396 0.049 Uiso 1 1 calc R
C27 C -0.1154(4) 0.3435(5) 0.4308(3) 0.062(2) Uani 1 1 d .
H27A H -0.0713 0.3098 0.4480 0.093 Uiso 1 1 calc R
H27B H -0.1533 0.2991 0.4242 0.093 Uiso 1 1 calc R
H27C H -0.1164 0.3924 0.4605 0.093 Uiso 1 1 calc R
C28 C -0.1919(4) 0.4408(6) 0.3412(3) 0.064(2) Uani 1 1 d .
H28A H -0.2299 0.3979 0.3372 0.097 Uiso 1 1 calc R
H28B H -0.1978 0.4650 0.2996 0.097 Uiso 1 1 calc R
H28C H -0.1919 0.4935 0.3686 0.097 Uiso 1 1 calc R
C29 C 0.1160(3) 0.4301(4) 0.3637(2) 0.0296(12) Uani 1 1 d .
H29A H 0.1055 0.3632 0.3500 0.035 Uiso 1 1 calc R
C30 C 0.1275(3) 0.4833(4) 0.3108(3) 0.0387(14) Uani 1 1 d .
H30A H 0.0853 0.4810 0.2727 0.058 Uiso 1 1 calc R
H30B H 0.1654 0.4539 0.3024 0.058 Uiso 1 1 calc R
H30C H 0.1392 0.5490 0.3233 0.058 Uiso 1 1 calc R
C31 C 0.1803(3) 0.4301(5) 0.4239(3) 0.0420(14) Uani 1 1 d .
H31A H 0.1711 0.3951 0.4565 0.063 Uiso 1 1 calc R
H31B H 0.1929 0.4951 0.4378 0.063 Uiso 1 1 calc R
H31C H 0.2184 0.4002 0.4160 0.063 Uiso 1 1 calc R
C32 C 0.2081(3) 0.2485(3) 0.6860(3) 0.0188(11) Uani 1 1 d .
C33 C 0.1810(3) 0.2269(4) 0.7312(2) 0.0279(12) Uani 1 1 d .
H33A H 0.1336 0.2108 0.7185 0.034 Uiso 1 1 calc R
C34 C 0.2771(3) 0.2713(4) 0.7059(2) 0.0256(11) Uani 1 1 d .
H34A H 0.2961 0.2860 0.6756 0.031 Uiso 1 1 calc R
O41 O 0.2855(10) 0.7645(7) 0.5405(8) 0.163(9) Uiso 0.50 1 d PD
C42 C 0.2500 0.8419(11) 0.5000 0.104(5) Uiso 1 2 d SD
C43 C 0.2381(6) 0.8257(8) 0.4323(2) 0.047(3) Uiso 0.50 1 d PD
C44 C 0.2120(7) 0.7286(9) 0.4361(4) 0.068(5) Uiso 0.50 1 d PD
C45 C 0.2500 0.6872(11) 0.5000 0.126(6) Uiso 1 2 d SD

loop_
_atom_site_aniso_label
_atom_site_aniso_U_11
_atom_site_aniso_U_22
_atom_site_aniso_U_33
_atom_site_aniso_U_23
_atom_site_aniso_U_13
_atom_site_aniso_U_12
Au1 0.02166(15) 0.02121(14) 0.01068(15) -0.00063(6) 0.00334(10) 0.00089(6)
C1 0.029(3) 0.027(3) 0.007(3) -0.0005(16) 0.013(3) 0.0019(18)
C2 0.027(3) 0.018(3) 0.021(4) -0.0001(18) 0.005(3) 0.0012(19)
C3 0.016(3) 0.024(3) 0.020(3) -0.0008(18) 0.007(2) -0.0012(18)
N4 0.021(2) 0.019(2) 0.016(2) -0.0025(16) 0.0042(16) -0.0010(17)
C5 0.031(3) 0.033(3) 0.011(3) -0.006(2) 0.004(2) -0.005(2)
C6 0.029(3) 0.031(3) 0.010(3) 0.003(2) 0.002(2) 0.005(2)
N7 0.020(2) 0.023(2) 0.014(2) 0.0020(16) 0.0048(17) 0.0029(17)
C8 0.029(3) 0.020(2) 0.013(2) -0.0014(19) 0.002(2) -0.002(2)
C9 0.032(3) 0.022(3) 0.020(3) -0.006(2) 0.007(2) -0.003(2)
C10 0.035(3) 0.021(3) 0.034(3) -0.001(2) 0.011(2) 0.001(2)
C11 0.045(4) 0.019(3) 0.033(3) -0.001(2) 0.013(3) -0.002(2)
C12 0.043(3) 0.026(3) 0.028(3) -0.002(2) 0.014(3) -0.010(2)
C13 0.025(3) 0.029(3) 0.016(2) -0.005(2) 0.002(2) -0.006(2)
C14 0.029(3) 0.020(3) 0.035(3) -0.004(2) 0.012(2) -0.001(2)
C15 0.032(3) 0.049(4) 0.046(4) 0.000(3) 0.009(3) -0.013(3)
C16 0.045(4) 0.036(3) 0.047(4) -0.009(3) 0.025(3) -0.005(3)
C17 0.029(3) 0.037(3) 0.030(3) -0.003(2) 0.013(2) -0.005(2)
C18 0.069(5) 0.099(6) 0.048(4) -0.004(4) 0.036(4) 0.019(5)
C19 0.035(4) 0.072(5) 0.061(4) -0.020(4) 0.013(3) 0.000(3)
C20 0.032(3) 0.023(3) 0.015(2) -0.0002(19) 0.004(2) 0.005(2)
C21 0.039(3) 0.033(3) 0.025(3) 0.004(2) 0.010(2) 0.014(3)
C22 0.057(4) 0.038(3) 0.044(4) 0.010(3) 0.028(3) 0.024(3)
C23 0.069(5) 0.026(3) 0.049(4) -0.002(3) 0.030(4) 0.010(3)
C24 0.054(4) 0.026(3) 0.049(4) -0.004(3) 0.022(3) -0.006(3)
C25 0.039(3) 0.021(3) 0.024(3) 0.003(2) 0.010(2) 0.003(2)
C26 0.036(3) 0.046(4) 0.047(4) 0.001(3) 0.022(3) 0.009(3)
C27 0.044(4) 0.070(5) 0.079(5) 0.018(4) 0.031(4) 0.007(4)
C28 0.042(4) 0.092(6) 0.059(5) 0.021(4) 0.019(4) 0.020(4)
C29 0.030(3) 0.025(3) 0.029(3) 0.001(2) 0.006(2) -0.002(2)
C30 0.044(4) 0.035(3) 0.038(3) 0.007(3) 0.016(3) 0.004(3)
C31 0.031(3) 0.051(4) 0.036(3) 0.005(3) 0.004(3) 0.003(3)
C32 0.023(3) 0.009(2) 0.016(3) 0.0018(16) -0.002(2) 0.0041(16)
C33 0.024(3) 0.039(3) 0.020(3) -0.004(2) 0.007(2) -0.005(2)
C34 0.030(3) 0.033(3) 0.012(3) 0.001(2) 0.007(2) 0.000(2)

loop_
_atom_type_symbol
_atom_type_description
_atom_type_scat_dispersion_real
_atom_type_scat_dispersion_imag
_atom_type_scat_source
C C 0.0033 0.0016 'International Tables Vol C Tables 4.2.6.8 and 6.1.1.4'
H H 0.0000 0.0000 'International Tables Vol C Tables 4.2.6.8 and 6.1.1.4'
N N 0.0061 0.0033 'International Tables Vol C Tables 4.2.6.8 and 6.1.1.4'
Au Au -2.0133 8.8022 'International Tables Vol C Tables 4.2.6.8 and 6.1.1.4'
O O 0.0106 0.0060 'International Tables Vol C Tables 4.2.6.8 and 6.1.1.4'

loop_
_geom_angle_atom_site_label_1
_geom_angle_atom_site_label_2
_geom_angle_atom_site_label_3
_geom_angle
_geom_angle_site_symmetry_1
_geom_angle_site_symmetry_3
C2 Au1 C3 177.25(19) . .
C2 C1 C32 179.0(5) . .
C1 C2 Au1 178.4(5) . .
N7 C3 N4 103.4(5) . .
N7 C3 Au1 127.8(3) . .
N4 C3 Au1 128.5(4) . .
C3 N4 C5 111.6(4) . .
C3 N4 C8 124.7(4) . .
C5 N4 C8 123.7(4) . .
C6 C5 N4 106.4(4) . .
C6 C5 H5A 126.8 . .
N4 C5 H5A 126.8 . .
C5 C6 N7 106.5(4) . .
C5 C6 H6A 126.7 . .
N7 C6 H6A 126.7 . .
C3 N7 C6 111.9(4) . .
C3 N7 C20 123.8(4) . .
C6 N7 C20 124.3(4) . .
C9 C8 C13 122.8(5) . .
C9 C8 N4 118.9(4) . .
C13 C8 N4 118.3(4) . .
C10 C9 C8 117.7(5) . .
C10 C9 C14 119.4(5) . .
C8 C9 C14 122.9(4) . .
C11 C10 C9 120.7(5) . .
C11 C10 H10A 119.6 . .
C9 C10 H10A 119.6 . .
C10 C11 C12 121.0(5) . .
C10 C11 H11A 119.5 . .
C12 C11 H11A 119.5 . .
C11 C12 C13 120.6(5) . .
C11 C12 H12A 119.7 . .
C13 C12 H12A 119.7 . .
C12 C13 C8 117.1(5) . .
C12 C13 C17 120.5(5) . .
C8 C13 C17 122.3(5) . .
C9 C14 C16 111.3(4) . .
C9 C14 C15 110.3(4) . .
C16 C14 C15 111.8(5) . .
C9 C14 H14A 107.7 . .
C16 C14 H14A 107.7 . .
C15 C14 H14A 107.7 . .
C14 C15 H15A 109.5 . .
C14 C15 H15B 109.5 . .
H15A C15 H15B 109.5 . .
C14 C15 H15C 109.5 . .
H15A C15 H15C 109.5 . .
H15B C15 H15C 109.5 . .
C14 C16 H16A 109.5 . .
C14 C16 H16B 109.5 . .
H16A C16 H16B 109.5 . .
C14 C16 H16C 109.5 . .
H16A C16 H16C 109.5 . .
H16B C16 H16C 109.5 . .
C19 C17 C13 112.4(5) . .
C19 C17 C18 110.8(5) . .
C13 C17 C18 109.7(5) . .
C19 C17 H17A 107.9 . .
C13 C17 H17A 107.9 . .
C18 C17 H17A 107.9 . .
C17 C18 H18A 109.5 . .
C17 C18 H18B 109.5 . .
H18A C18 H18B 109.5 . .
C17 C18 H18C 109.5 . .
H18A C18 H18C 109.5 . .
H18B C18 H18C 109.5 . .
C17 C19 H19A 109.5 . .
C17 C19 H19B 109.5 . .
H19A C19 H19B 109.5 . .
C17 C19 H19C 109.5 . .
H19A C19 H19C 109.5 . .
H19B C19 H19C 109.5 . .
C25 C20 C21 123.5(5) . .
C25 C20 N7 118.1(4) . .
C21 C20 N7 118.4(5) . .
C22 C21 C20 117.4(5) . .
C22 C21 C26 121.0(5) . .
C20 C21 C26 121.6(5) . .
C23 C22 C21 120.4(5) . .
C23 C22 H22A 119.8 . .
C21 C22 H22A 119.8 . .
C22 C23 C24 121.6(6) . .
C22 C23 H23A 119.2 . .
C24 C23 H23A 119.2 . .
C23 C24 C25 120.8(6) . .
C23 C24 H24A 119.6 . .
C25 C24 H24A 119.6 . .
C20 C25 C24 116.3(5) . .
C20 C25 C29 122.9(4) . .
C24 C25 C29 120.8(5) . .
C27 C26 C21 110.8(5) . .
C27 C26 C28 110.8(5) . .
C21 C26 C28 112.6(5) . .
C27 C26 H26A 107.5 . .
C21 C26 H26A 107.5 . .
C28 C26 H26A 107.5 . .
C26 C27 H27A 109.5 . .
C26 C27 H27B 109.5 . .
H27A C27 H27B 109.5 . .
C26 C27 H27C 109.5 . .
H27A C27 H27C 109.5 . .
H27B C27 H27C 109.5 . .
C26 C28 H28A 109.5 . .
C26 C28 H28B 109.5 . .
H28A C28 H28B 109.5 . .
C26 C28 H28C 109.5 . .
H28A C28 H28C 109.5 . .
H28B C28 H28C 109.5 . .
C25 C29 C31 111.7(4) . .
C25 C29 C30 110.7(4) . .
C31 C29 C30 111.8(5) . .
C25 C29 H29A 107.5 . .
C31 C29 H29A 107.5 . .
C30 C29 H29A 107.5 . .
C29 C30 H30A 109.5 . .
C29 C30 H30B 109.5 . .
H30A C30 H30B 109.5 . .
C29 C30 H30C 109.5 . .
H30A C30 H30C 109.5 . .
H30B C30 H30C 109.5 . .
C29 C31 H31A 109.5 . .
C29 C31 H31B 109.5 . .
H31A C31 H31B 109.5 . .
C29 C31 H31C 109.5 . .
H31A C31 H31C 109.5 . .
H31B C31 H31C 109.5 . .
C34 C32 C33 118.6(5) . .
C34 C32 C1 120.6(5) . .
C33 C32 C1 120.8(5) . .
C34 C33 C32 120.2(5) 7_556 .
C34 C33 H33A 119.9 7_556 .
C32 C33 H33A 119.9 . .
C33 C34 C32 121.2(5) 7_556 .
C33 C34 H34A 119.4 7_556 .
C32 C34 H34A 119.4 . .
C45 O41 C42 98.5(15) . .
O41 C42 C43 113.2(13) 2_556 2_556
O41 C42 C43 113.2(13) . .
C44 C43 C42 90.0(9) . .
C43 C44 C45 110.4(10) . .
O41 C45 C44 106.5(14) 2_556 2_556
O41 C45 C44 106.5(14) . .

loop_
_geom_bond_atom_site_label_1
_geom_bond_atom_site_label_2
_geom_bond_distance
_geom_bond_site_symmetry_2
Au1 C2 1.957(6) .
Au1 C3 2.005(6) .
C1 C2 1.207(9) .
C1 C32 1.481(8) .
C3 N7 1.361(6) .
C3 N4 1.363(6) .
N4 C5 1.385(6) .
N4 C8 1.446(6) .
C5 C6 1.354(8) .
C5 H5A 0.9500 .
C6 N7 1.379(6) .
C6 H6A 0.9500 .
N7 C20 1.452(6) .
C8 C9 1.396(7) .
C8 C13 1.409(7) .
C9 C10 1.394(7) .
C9 C14 1.524(7) .
C10 C11 1.380(7) .
C10 H10A 0.9500 .
C11 C12 1.384(8) .
C11 H11A 0.9500 .
C12 C13 1.400(7) .
C12 H12A 0.9500 .
C13 C17 1.522(7) .
C14 C16 1.533(7) .
C14 C15 1.535(8) .
C14 H14A 1.0000 .
C15 H15A 0.9800 .
C15 H15B 0.9800 .
C15 H15C 0.9800 .
C16 H16A 0.9800 .
C16 H16B 0.9800 .
C16 H16C 0.9800 .
C17 C19 1.506(8) .
C17 C18 1.518(8) .
C17 H17A 1.0000 .
C18 H18A 0.9800 .
C18 H18B 0.9800 .
C18 H18C 0.9800 .
C19 H19A 0.9800 .
C19 H19B 0.9800 .
C19 H19C 0.9800 .
C20 C25 1.396(7) .
C20 C21 1.400(7) .
C21 C22 1.392(8) .
C21 C26 1.520(8) .
C22 C23 1.368(9) .
C22 H22A 0.9500 .
C23 C24 1.375(8) .
C23 H23A 0.9500 .
C24 C25 1.408(7) .
C24 H24A 0.9500 .
C25 C29 1.517(7) .
C26 C27 1.504(8) .
C26 C28 1.527(8) .
C26 H26A 1.0000 .
C27 H27A 0.9800 .
C27 H27B 0.9800 .
C27 H27C 0.9800 .
C28 H28A 0.9800 .
C28 H28B 0.9800 .
C28 H28C 0.9800 .
C29 C31 1.520(7) .
C29 C30 1.531(7) .
C29 H29A 1.0000 .
C30 H30A 0.9800 .
C30 H30B 0.9800 .
C30 H30C 0.9800 .
C31 H31A 0.9800 .
C31 H31B 0.9800 .
C31 H31C 0.9800 .
C32 C34 1.379(8) .
C32 C33 1.397(7) .
C33 C34 1.379(8) 7_556
C33 H33A 0.9500 .
C34 C33 1.379(8) 7_556
C34 H34A 0.9500 .
O41 C45 1.4499(11) .
O41 C42 1.4503(11) .
C42 O41 1.4502(11) 2_556
C42 C43 1.5011(12) 2_556
C42 C43 1.5012(12) .
C43 C44 1.4998(11) .
C44 C45 1.5007(12) .
C45 O41 1.4499(11) 2_556
C45 C44 1.5007(12) 2_556

loop_
_geom_torsion_atom_site_label_1
_geom_torsion_atom_site_label_2
_geom_torsion_atom_site_label_3
_geom_torsion_atom_site_label_4
_geom_torsion
_geom_torsion_site_symmetry_1
_geom_torsion_site_symmetry_4
N7 C3 N4 C5 1.6(6) . .
Au1 C3 N4 C5 -172.0(4) . .
N7 C3 N4 C8 -177.2(4) . .
Au1 C3 N4 C8 9.3(7) . .
C3 N4 C5 C6 -1.3(5) . .
C8 N4 C5 C6 177.5(4) . .
N4 C5 C6 N7 0.4(5) . .
N4 C3 N7 C6 -1.3(6) . .
Au1 C3 N7 C6 172.3(4) . .
N4 C3 N7 C20 177.4(4) . .
Au1 C3 N7 C20 -9.0(7) . .
C5 C6 N7 C3 0.6(5) . .
C5 C6 N7 C20 -178.1(4) . .
C3 N4 C8 C9 -96.6(6) . .
C5 N4 C8 C9 84.8(6) . .
C3 N4 C8 C13 84.7(6) . .
C5 N4 C8 C13 -93.9(5) . .
C13 C8 C9 C10 2.3(7) . .
N4 C8 C9 C10 -176.3(4) . .
C13 C8 C9 C14 -175.4(5) . .
N4 C8 C9 C14 5.9(7) . .
C8 C9 C10 C11 -0.1(7) . .
C14 C9 C10 C11 177.7(5) . .
C9 C10 C11 C12 -1.5(8) . .
C10 C11 C12 C13 0.9(8) . .
C11 C12 C13 C8 1.2(7) . .
C11 C12 C13 C17 -176.0(5) . .
C9 C8 C13 C12 -2.9(7) . .
N4 C8 C13 C12 175.8(4) . .
C9 C8 C13 C17 174.3(4) . .
N4 C8 C13 C17 -7.1(7) . .
C10 C9 C14 C16 58.4(6) . .
C8 C9 C14 C16 -123.9(5) . .
C10 C9 C14 C15 -66.3(6) . .
C8 C9 C14 C15 111.4(5) . .
C12 C13 C17 C19 -58.5(7) . .
C8 C13 C17 C19 124.5(6) . .
C12 C13 C17 C18 65.4(7) . .
C8 C13 C17 C18 -111.7(6) . .
C3 N7 C20 C25 89.5(6) . .
C6 N7 C20 C25 -91.9(6) . .
C3 N7 C20 C21 -91.8(6) . .
C6 N7 C20 C21 86.8(6) . .
C25 C20 C21 C22 0.7(8) . .
N7 C20 C21 C22 -177.9(4) . .
C25 C20 C21 C26 -177.4(5) . .
N7 C20 C21 C26 4.0(7) . .
C20 C21 C22 C23 0.0(8) . .
C26 C21 C22 C23 178.1(5) . .
C21 C22 C23 C24 -0.5(9) . .
C22 C23 C24 C25 0.4(10) . .
C21 C20 C25 C24 -0.8(8) . .
N7 C20 C25 C24 177.8(5) . .
C21 C20 C25 C29 178.2(5) . .
N7 C20 C25 C29 -3.1(7) . .
C23 C24 C25 C20 0.3(8) . .
C23 C24 C25 C29 -178.8(5) . .
C22 C21 C26 C27 -84.8(7) . .
C20 C21 C26 C27 93.2(6) . .
C22 C21 C26 C28 39.9(8) . .
C20 C21 C26 C28 -142.0(5) . .
C20 C25 C29 C31 -117.3(6) . .
C24 C25 C29 C31 61.8(7) . .
C20 C25 C29 C30 117.4(5) . .
C24 C25 C29 C30 -63.5(7) . .
C34 C32 C33 C34 0.2(8) . 7_556
C1 C32 C33 C34 180.0(4) . 7_556
C33 C32 C34 C33 -0.2(8) . 7_556
C1 C32 C34 C33 -180.0(4) . 7_556
C44 O41 C42 O41 -84(3) 2_556 2_556
C45 O41 C42 O41 0.003(5) . 2_556
C43 O41 C42 O41 -129.1(17) 2_556 2_556
C44 O41 C42 C43 45(3) 2_556 2_556
C45 O41 C42 C43 129.1(17) . 2_556
C44 O41 C42 C43 -125(3) 2_556 .
C45 O41 C42 C43 -41.2(15) . .
C43 O41 C42 C43 -170.3(7) 2_556 .
O41 C42 C43 C44 -9.5(11) 2_556 .
O41 C42 C43 C44 47.1(13) . .
C43 C42 C43 C44 21.3(7) 2_556 .
O41 C42 C43 O41 57(2) . 2_556
C43 C42 C43 O41 30.8(10) 2_556 2_556
C42 C43 C44 O41 17.4(17) . 2_556
C42 C43 C44 C45 -34.2(13) . .
O41 C43 C44 C45 -51.6(13) 2_556 .
C44 O41 C45 O41 151(3) 2_556 2_556
C42 O41 C45 O41 -0.003(6) . 2_556
C43 O41 C45 O41 66.5(11) 2_556 2_556
C42 O41 C45 C44 -151(3) . 2_556
C43 O41 C45 C44 -85(3) 2_556 2_556
C44 O41 C45 C44 165.2(15) 2_556 .
C42 O41 C45 C44 13.9(16) . .
C43 O41 C45 C44 80.4(17) 2_556 .
O41 C44 C45 O41 -30(3) 2_556 .
C43 C44 C45 O41 14.8(17) . .
C43 C44 C45 O41 44.6(19) . 2_556
O41 C44 C45 C44 -20(2) 2_556 2_556
C43 C44 C45 C44 24.6(9) . 2_556
